data_7033240
loop_
_publ_author_name
'Dahcheh, Fatme'
'Stephan, Douglas W.'

_publ_section_title
;
 Bis-mixed-carbene ruthenium-thiolate-alkylidene complexes: synthesis and
 olefin metathesis activity.
;
_journal_issue 4
_journal_name_full 'Dalton transactions (Cambridge, England : 2003)'
_journal_page_first 1724
_journal_page_last 1733
_journal_paper_doi 10.1039/c4dt03137g
_journal_volume 44
_journal_year 2015
_chemical_formula_sum 'C48 H56 Cl N4 O2 P Ru'
_chemical_formula_weight 888.46
_space_group_IT_number 14
_symmetry_cell_setting monoclinic
_symmetry_space_group_name_Hall '-P 2yn'
_symmetry_space_group_name_H-M 'P 1 21/n 1'
_atom_sites_solution_hydrogens geom
_atom_sites_solution_primary direct
_atom_sites_solution_secondary difmap
_audit_creation_method SHELXL-97
_audit_update_record
;
2014-10-07 deposited with the CCDC.
2014-11-24 downloaded from the CCDC.
;
_cell_angle_alpha 90.00
_cell_angle_beta 107.017(3)
_cell_angle_gamma 90.00
_cell_formula_units_Z 4
_cell_length_a 13.9645(12)
_cell_length_b 17.4923(14)
_cell_length_c 18.6694(18)
_cell_measurement_reflns_used 9840
_cell_measurement_temperature 150(2)
_cell_measurement_theta_max 27.49
_cell_measurement_theta_min 2.33
_cell_volume 4360.7(7)
_computing_cell_refinement 'Bruker SAINT'
_computing_data_collection 'Bruker APEX2'
_computing_data_reduction 'Bruker SAINT'
_computing_molecular_graphics 'Bruker SHELXTL'
_computing_publication_material 'Bruker SHELXTL'
_computing_structure_refinement 'SHELXL-97 (Sheldrick, 1997)'
_computing_structure_solution 'SHELXS-97 (Sheldrick, 1990)'
_diffrn_ambient_temperature 150(2)
_diffrn_measured_fraction_theta_full 0.996
_diffrn_measured_fraction_theta_max 0.996
_diffrn_measurement_device_type 'Bruker APEX-II CCD'
_diffrn_measurement_method '\f and \w scans'
_diffrn_radiation_monochromator graphite
_diffrn_radiation_source 'fine-focus sealed tube'
_diffrn_radiation_type MoK\a
_diffrn_radiation_wavelength 0.71073
_diffrn_reflns_av_R_equivalents 0.0431
_diffrn_reflns_av_sigmaI/netI 0.0439
_diffrn_reflns_limit_h_max 18
_diffrn_reflns_limit_h_min -18
_diffrn_reflns_limit_k_max 22
_diffrn_reflns_limit_k_min -19
_diffrn_reflns_limit_l_max 24
_diffrn_reflns_limit_l_min -24
_diffrn_reflns_number 39179
_diffrn_reflns_theta_full 27.52
_diffrn_reflns_theta_max 27.52
_diffrn_reflns_theta_min 1.62
_diffrn_standards_number 0
_exptl_absorpt_coefficient_mu 0.501
_exptl_absorpt_correction_T_max 0.9563
_exptl_absorpt_correction_T_min 0.9242
_exptl_absorpt_correction_type multi-scan
_exptl_absorpt_process_details sadabs
_exptl_crystal_colour red
_exptl_crystal_density_diffrn 1.353
_exptl_crystal_density_method 'not measured'
_exptl_crystal_description block
_exptl_crystal_F_000 1856
_exptl_crystal_size_max 0.16
_exptl_crystal_size_mid 0.14
_exptl_crystal_size_min 0.09
_refine_diff_density_max 0.589
_refine_diff_density_min -0.590
_refine_diff_density_rms 0.076
_refine_ls_extinction_method none
_refine_ls_goodness_of_fit_ref 1.019
_refine_ls_hydrogen_treatment mixed
_refine_ls_matrix_type full
_refine_ls_number_parameters 518
_refine_ls_number_reflns 10004
_refine_ls_number_restraints 0
_refine_ls_restrained_S_all 1.019
_refine_ls_R_factor_all 0.0502
_refine_ls_R_factor_gt 0.0338
_refine_ls_shift/su_max 0.001
_refine_ls_shift/su_mean 0.000
_refine_ls_structure_factor_coef Fsqd
_refine_ls_weighting_details 'calc w=1/[\s^2^(Fo^2^)+(0.0327P)^2^+4.0391P] where P=(Fo^2^+2Fc^2^)/3'
_refine_ls_weighting_scheme calc
_refine_ls_wR_factor_gt 0.0764
_refine_ls_wR_factor_ref 0.0836
_reflns_number_gt 7963
_reflns_number_total 10004
_reflns_threshold_expression >2sigma(I)
_cod_data_source_file c4dt03137g2.cif
_cod_data_source_block Compound1
_cod_depositor_comments
;
The following automatic conversions were performed:

'_symmetry_cell_setting' value 'Monoclinic' changed to 'monoclinic'
according to
/usr/data/users/saulius/crontab/automatic-downloads/rss-feeds/RSC/lib/dictionaries/cif_core.dic
dictionary named 'cif_core.dic' version 2.4.2 from 2011-04-26.

Automatic conversion script
Id: cif_fix_values 2935 2014-11-11 08:27:57Z andrius 

 Adding full bibliography for 7033240--7033244.cif.
;
_cod_original_sg_symbol_H-M P2(1)/n
_cod_database_code 7033240

loop_
_symmetry_equiv_pos_as_xyz
'x, y, z'
'-x+1/2, y+1/2, -z+1/2'
'-x, -y, -z'
'x-1/2, -y-1/2, z-1/2'

loop_
_atom_site_label
_atom_site_type_symbol
_atom_site_fract_x
_atom_site_fract_y
_atom_site_fract_z
_atom_site_U_iso_or_equiv
_atom_site_adp_type
_atom_site_occupancy
_atom_site_symmetry_multiplicity
_atom_site_calc_flag
_atom_site_refinement_flags
Ru1 Ru 0.284235(13) 0.174355(10) 0.158842(10) 0.01171(5) Uani 1 1 d .
Cl1 Cl 0.29183(4) 0.26463(3) 0.26075(3) 0.02189(13) Uani 1 1 d .
P1 P 0.22054(4) 0.26924(3) 0.07391(3) 0.01297(12) Uani 1 1 d .
O1 O 0.61591(16) 0.27411(12) 0.13371(13) 0.0444(6) Uani 1 1 d .
O2 O 0.21048(14) -0.09105(10) -0.00751(13) 0.0374(5) Uani 1 1 d .
N1 N 0.42490(15) 0.12512(11) 0.07663(11) 0.0190(4) Uani 1 1 d .
N2 N 0.28651(15) 0.06563(11) 0.02840(11) 0.0183(4) Uani 1 1 d .
N3 N 0.36703(14) 0.01698(11) 0.23892(11) 0.0157(4) Uani 1 1 d .
N4 N 0.22890(15) 0.05187(11) 0.25676(11) 0.0195(4) Uani 1 1 d .
C1 C 0.33009(17) 0.11770(13) 0.08386(12) 0.0154(5) Uani 1 1 d .
C2 C 0.4386(2) 0.07978(15) 0.01942(15) 0.0267(6) Uani 1 1 d .
H2A H 0.4980 0.0756 0.0046 0.032 Uiso 1 1 calc R
C3 C 0.3522(2) 0.04318(15) -0.01085(15) 0.0261(6) Uani 1 1 d .
H3A H 0.3383 0.0083 -0.0516 0.031 Uiso 1 1 calc R
C4 C 0.50282(18) 0.17262(15) 0.12463(14) 0.0226(5) Uani 1 1 d .
H4A H 0.5595 0.1398 0.1520 0.027 Uiso 1 1 calc R
H4B H 0.4763 0.1983 0.1621 0.027 Uiso 1 1 calc R
C5 C 0.5406(2) 0.23253(15) 0.08094(15) 0.0285(6) Uani 1 1 d .
H5A H 0.5685 0.2079 0.0436 0.034 Uiso 1 1 calc R
H5B H 0.4854 0.2669 0.0543 0.034 Uiso 1 1 calc R
C6 C 0.6598(3) 0.3308(2) 0.0991(2) 0.0606(11) Uani 1 1 d .
H6A H 0.7114 0.3582 0.1375 0.091 Uiso 1 1 calc R
H6B H 0.6081 0.3669 0.0722 0.091 Uiso 1 1 calc R
H6C H 0.6902 0.3064 0.0638 0.091 Uiso 1 1 calc R
C7 C 0.18228(18) 0.04128(14) 0.00710(14) 0.0224(5) Uani 1 1 d .
H7A H 0.1547 0.0442 -0.0481 0.027 Uiso 1 1 calc R
H7B H 0.1438 0.0772 0.0290 0.027 Uiso 1 1 calc R
C8 C 0.16742(19) -0.03891(14) 0.03200(16) 0.0263(6) Uani 1 1 d .
H8A H 0.1997 -0.0442 0.0865 0.032 Uiso 1 1 calc R
H8B H 0.0950 -0.0497 0.0216 0.032 Uiso 1 1 calc R
C9 C 0.1956(3) -0.16834(17) 0.0115(3) 0.0625(12) Uani 1 1 d .
H9A H 0.2260 -0.2030 -0.0169 0.094 Uiso 1 1 calc R
H9B H 0.1237 -0.1789 -0.0008 0.094 Uiso 1 1 calc R
H9C H 0.2270 -0.1762 0.0653 0.094 Uiso 1 1 calc R
C10 C 0.29923(17) 0.35120(13) 0.06343(13) 0.0174(5) Uani 1 1 d .
C11 C 0.38130(17) 0.36841(14) 0.12450(14) 0.0200(5) Uani 1 1 d .
H11A H 0.3963 0.3368 0.1678 0.024 Uiso 1 1 calc R
C12 C 0.4417(2) 0.43149(15) 0.12292(16) 0.0292(6) Uani 1 1 d .
H12A H 0.4973 0.4428 0.1650 0.035 Uiso 1 1 calc R
C13 C 0.4208(2) 0.47762(16) 0.06006(18) 0.0355(7) Uani 1 1 d .
H13A H 0.4609 0.5213 0.0593 0.043 Uiso 1 1 calc R
C14 C 0.3411(2) 0.45980(16) -0.00185(18) 0.0359(7) Uani 1 1 d .
H14A H 0.3277 0.4905 -0.0457 0.043 Uiso 1 1 calc R
C15 C 0.2806(2) 0.39706(15) -0.00007(15) 0.0260(6) Uani 1 1 d .
H15A H 0.2259 0.3854 -0.0427 0.031 Uiso 1 1 calc R
C16 C 0.10857(16) 0.31672(13) 0.08703(12) 0.0151(5) Uani 1 1 d .
C17 C 0.05934(17) 0.28256(14) 0.13370(13) 0.0193(5) Uani 1 1 d .
H17A H 0.0853 0.2368 0.1595 0.023 Uiso 1 1 calc R
C18 C -0.02717(18) 0.31465(14) 0.14294(15) 0.0243(5) Uani 1 1 d .
H18A H -0.0602 0.2906 0.1748 0.029 Uiso 1 1 calc R
C19 C -0.06555(18) 0.38152(15) 0.10595(15) 0.0271(6) Uani 1 1 d .
H19A H -0.1243 0.4037 0.1128 0.032 Uiso 1 1 calc R
C20 C -0.0182(2) 0.41574(16) 0.05907(16) 0.0295(6) Uani 1 1 d .
H20A H -0.0447 0.4613 0.0332 0.035 Uiso 1 1 calc R
C21 C 0.06830(19) 0.38365(14) 0.04967(14) 0.0229(5) Uani 1 1 d .
H21A H 0.1005 0.4077 0.0173 0.027 Uiso 1 1 calc R
C22 C 0.16951(17) 0.23641(13) -0.02356(12) 0.0152(5) Uani 1 1 d .
C23 C 0.06889(18) 0.21588(13) -0.05195(14) 0.0202(5) Uani 1 1 d .
H23A H 0.0252 0.2230 -0.0219 0.024 Uiso 1 1 calc R
C24 C 0.03151(19) 0.18522(14) -0.12332(14) 0.0261(6) Uani 1 1 d .
H24A H -0.0370 0.1710 -0.1415 0.031 Uiso 1 1 calc R
C25 C 0.0941(2) 0.17539(16) -0.16783(14) 0.0295(6) Uani 1 1 d .
H25A H 0.0686 0.1555 -0.2171 0.035 Uiso 1 1 calc R
C26 C 0.1946(2) 0.19474(16) -0.14006(14) 0.0288(6) Uani 1 1 d .
H26A H 0.2380 0.1875 -0.1703 0.035 Uiso 1 1 calc R
C27 C 0.23224(19) 0.22458(14) -0.06833(14) 0.0219(5) Uani 1 1 d .
H27A H 0.3013 0.2370 -0.0497 0.026 Uiso 1 1 calc R
C28 C 0.30154(16) 0.07820(13) 0.22670(12) 0.0147(4) Uani 1 1 d .
C29 C 0.33379(19) -0.04432(15) 0.27240(16) 0.0274(6) Uani 1 1 d .
H29A H 0.3659 -0.0924 0.2850 0.033 Uiso 1 1 calc R
C30 C 0.2476(2) -0.02214(15) 0.28344(17) 0.0329(7) Uani 1 1 d .
H30A H 0.2067 -0.0517 0.3056 0.039 Uiso 1 1 calc R
C31 C 0.46835(16) 0.01658(13) 0.23441(13) 0.0155(5) Uani 1 1 d .
C32 C 0.49685(17) -0.03871(13) 0.19044(13) 0.0181(5) Uani 1 1 d .
C33 C 0.59785(18) -0.04294(14) 0.19363(14) 0.0217(5) Uani 1 1 d .
H33A H 0.6183 -0.0800 0.1638 0.026 Uiso 1 1 calc R
C34 C 0.66935(18) 0.00511(15) 0.23882(15) 0.0236(5) Uani 1 1 d .
C35 C 0.63841(18) 0.05830(14) 0.28211(14) 0.0224(5) Uani 1 1 d .
H35A H 0.6868 0.0915 0.3133 0.027 Uiso 1 1 calc R
C36 C 0.53879(18) 0.06495(13) 0.28168(13) 0.0188(5) Uani 1 1 d .
C37 C 0.42318(19) -0.09423(15) 0.14222(15) 0.0258(6) Uani 1 1 d .
H37D H 0.3560 -0.0835 0.1462 0.039 Uiso 1 1 calc R
H37A H 0.4425 -0.1465 0.1592 0.039 Uiso 1 1 calc R
H37B H 0.4230 -0.0887 0.0900 0.039 Uiso 1 1 calc R
C38 C 0.7781(2) -0.00054(19) 0.24047(19) 0.0395(7) Uani 1 1 d .
H38A H 0.8175 0.0376 0.2753 0.059 Uiso 1 1 calc R
H38D H 0.7839 0.0089 0.1902 0.059 Uiso 1 1 calc R
H38B H 0.8034 -0.0518 0.2570 0.059 Uiso 1 1 calc R
C39 C 0.51008(19) 0.12051(15) 0.33327(15) 0.0276(6) Uani 1 1 d .
H39A H 0.5695 0.1490 0.3617 0.041 Uiso 1 1 calc R
H39B H 0.4821 0.0925 0.3680 0.041 Uiso 1 1 calc R
H39D H 0.4599 0.1563 0.3037 0.041 Uiso 1 1 calc R
C40 C 0.14823(18) 0.09545(14) 0.27044(14) 0.0197(5) Uani 1 1 d .
C41 C 0.05250(18) 0.09162(14) 0.21955(15) 0.0237(5) Uani 1 1 d .
C42 C -0.02419(19) 0.13167(15) 0.23677(17) 0.0296(6) Uani 1 1 d .
H42A H -0.0894 0.1310 0.2022 0.036 Uiso 1 1 calc R
C43 C -0.0079(2) 0.17243(16) 0.30296(18) 0.0338(7) Uani 1 1 d .
C44 C 0.0874(2) 0.17249(16) 0.35292(17) 0.0338(7) Uani 1 1 d .
H44A H 0.0988 0.1995 0.3988 0.041 Uiso 1 1 calc R
C45 C 0.1669(2) 0.13436(15) 0.33830(15) 0.0260(6) Uani 1 1 d .
C46 C 0.0298(2) 0.04456(17) 0.14961(17) 0.0350(7) Uani 1 1 d .
H46A H -0.0412 0.0497 0.1219 0.053 Uiso 1 1 calc R
H46B H 0.0451 -0.0092 0.1628 0.053 Uiso 1 1 calc R
H46C H 0.0708 0.0624 0.1183 0.053 Uiso 1 1 calc R
C47 C -0.0932(2) 0.2145(2) 0.3205(2) 0.0540(10) Uani 1 1 d .
H47A H -0.0684 0.2398 0.3693 0.081 Uiso 1 1 calc R
H47B H -0.1459 0.1780 0.3219 0.081 Uiso 1 1 calc R
H47C H -0.1205 0.2529 0.2816 0.081 Uiso 1 1 calc R
C48 C 0.2685(2) 0.13316(19) 0.39516(16) 0.0372(7) Uani 1 1 d .
H48A H 0.3150 0.1038 0.3754 0.056 Uiso 1 1 calc R
H48B H 0.2636 0.1092 0.4414 0.056 Uiso 1 1 calc R
H48C H 0.2932 0.1856 0.4057 0.056 Uiso 1 1 calc R
H1 H 0.182(2) 0.1420(16) 0.1216(15) 0.033(8) Uiso 1 1 d .

loop_
_atom_site_aniso_label
_atom_site_aniso_U_11
_atom_site_aniso_U_22
_atom_site_aniso_U_33
_atom_site_aniso_U_23
_atom_site_aniso_U_13
_atom_site_aniso_U_12
Ru1 0.01218(9) 0.01038(9) 0.01238(9) 0.00033(7) 0.00330(6) 0.00046(7)
Cl1 0.0262(3) 0.0195(3) 0.0180(3) -0.0047(2) 0.0035(2) 0.0014(2)
P1 0.0133(3) 0.0115(3) 0.0140(3) 0.0007(2) 0.0037(2) 0.0003(2)
O1 0.0369(12) 0.0439(13) 0.0561(14) -0.0050(11) 0.0195(11) -0.0201(10)
O2 0.0320(11) 0.0181(10) 0.0624(14) -0.0146(9) 0.0142(10) -0.0013(8)
N1 0.0199(10) 0.0183(11) 0.0217(10) 0.0016(8) 0.0105(8) 0.0016(8)
N2 0.0222(10) 0.0155(10) 0.0173(10) -0.0033(8) 0.0057(8) 0.0010(8)
N3 0.0167(10) 0.0131(10) 0.0178(10) 0.0042(8) 0.0060(8) 0.0019(8)
N4 0.0184(10) 0.0192(11) 0.0233(11) 0.0072(8) 0.0102(8) 0.0028(8)
C1 0.0181(11) 0.0116(11) 0.0159(11) 0.0033(9) 0.0041(9) 0.0026(9)
C2 0.0349(15) 0.0225(14) 0.0299(14) -0.0004(11) 0.0205(12) 0.0060(11)
C3 0.0365(15) 0.0216(14) 0.0247(13) -0.0052(11) 0.0159(12) 0.0037(11)
C4 0.0172(12) 0.0271(14) 0.0247(13) 0.0045(11) 0.0080(10) 0.0001(10)
C5 0.0300(14) 0.0262(15) 0.0343(15) 0.0001(12) 0.0171(12) -0.0031(11)
C6 0.060(2) 0.044(2) 0.099(3) -0.017(2) 0.057(2) -0.0234(18)
C7 0.0231(13) 0.0198(13) 0.0201(12) -0.0037(10) -0.0001(10) 0.0018(10)
C8 0.0208(13) 0.0197(13) 0.0367(15) -0.0056(11) 0.0055(11) -0.0026(10)
C9 0.046(2) 0.0179(16) 0.125(4) -0.0123(19) 0.028(2) -0.0045(14)
C10 0.0179(11) 0.0138(12) 0.0232(12) -0.0012(9) 0.0101(10) 0.0006(9)
C11 0.0170(12) 0.0190(13) 0.0252(13) -0.0032(10) 0.0079(10) 0.0004(9)
C12 0.0213(13) 0.0300(15) 0.0394(16) -0.0114(13) 0.0138(12) -0.0081(11)
C13 0.0364(16) 0.0223(15) 0.056(2) -0.0052(14) 0.0268(15) -0.0117(12)
C14 0.0443(18) 0.0251(15) 0.0441(18) 0.0101(13) 0.0221(15) -0.0059(13)
C15 0.0278(14) 0.0230(14) 0.0274(14) 0.0050(11) 0.0084(11) -0.0040(11)
C16 0.0141(10) 0.0156(12) 0.0146(10) -0.0036(9) 0.0025(9) 0.0007(9)
C17 0.0181(12) 0.0150(12) 0.0240(12) -0.0007(10) 0.0050(10) -0.0007(9)
C18 0.0196(12) 0.0226(14) 0.0336(14) -0.0004(11) 0.0124(11) -0.0026(10)
C19 0.0161(12) 0.0268(14) 0.0391(15) -0.0014(12) 0.0093(11) 0.0054(10)
C20 0.0276(14) 0.0245(14) 0.0353(15) 0.0083(12) 0.0076(12) 0.0128(11)
C21 0.0265(13) 0.0214(13) 0.0223(13) 0.0055(10) 0.0097(10) 0.0058(10)
C22 0.0182(11) 0.0125(11) 0.0132(11) 0.0027(9) 0.0020(9) 0.0006(9)
C23 0.0189(12) 0.0176(13) 0.0230(13) 0.0014(10) 0.0044(10) 0.0021(9)
C24 0.0224(13) 0.0214(14) 0.0267(13) -0.0005(11) -0.0047(10) 0.0022(10)
C25 0.0375(15) 0.0284(15) 0.0167(12) -0.0047(11) -0.0015(11) 0.0034(12)
C26 0.0330(15) 0.0341(16) 0.0204(13) -0.0040(11) 0.0095(11) 0.0013(12)
C27 0.0194(12) 0.0253(14) 0.0210(12) -0.0022(10) 0.0056(10) -0.0008(10)
C28 0.0161(11) 0.0147(11) 0.0132(10) -0.0004(9) 0.0040(9) 0.0004(9)
C29 0.0269(14) 0.0201(13) 0.0396(16) 0.0159(12) 0.0166(12) 0.0060(11)
C30 0.0327(15) 0.0242(15) 0.0492(18) 0.0194(13) 0.0236(14) 0.0065(12)
C31 0.0145(11) 0.0141(12) 0.0173(11) 0.0052(9) 0.0037(9) 0.0032(9)
C32 0.0184(12) 0.0160(12) 0.0193(12) 0.0025(9) 0.0047(9) 0.0018(9)
C33 0.0216(12) 0.0201(13) 0.0255(13) 0.0005(10) 0.0102(10) 0.0033(10)
C34 0.0175(12) 0.0248(14) 0.0290(14) 0.0033(11) 0.0076(10) 0.0009(10)
C35 0.0194(12) 0.0202(13) 0.0239(13) 0.0001(10) 0.0006(10) -0.0023(10)
C36 0.0223(12) 0.0157(12) 0.0166(11) 0.0036(9) 0.0030(9) 0.0032(9)
C37 0.0244(13) 0.0233(14) 0.0274(14) -0.0043(11) 0.0039(11) 0.0017(11)
C38 0.0218(14) 0.0449(19) 0.053(2) -0.0066(15) 0.0130(14) -0.0023(13)
C39 0.0246(13) 0.0279(15) 0.0260(14) -0.0075(11) 0.0005(11) 0.0029(11)
C40 0.0196(12) 0.0166(12) 0.0269(13) 0.0063(10) 0.0133(10) 0.0022(9)
C41 0.0212(13) 0.0194(13) 0.0336(14) 0.0040(11) 0.0129(11) -0.0036(10)
C42 0.0188(13) 0.0256(15) 0.0484(17) 0.0053(13) 0.0158(12) -0.0019(11)
C43 0.0310(15) 0.0268(15) 0.0548(19) 0.0044(14) 0.0300(14) 0.0023(12)
C44 0.0429(17) 0.0312(16) 0.0360(16) -0.0022(13) 0.0249(14) 0.0005(13)
C45 0.0281(14) 0.0262(14) 0.0278(14) 0.0053(11) 0.0150(11) 0.0003(11)
C46 0.0250(14) 0.0365(17) 0.0434(17) -0.0096(14) 0.0097(13) -0.0098(12)
C47 0.0415(19) 0.046(2) 0.089(3) -0.010(2) 0.042(2) 0.0064(16)
C48 0.0370(17) 0.050(2) 0.0239(14) 0.0027(13) 0.0071(12) 0.0036(14)

loop_
_atom_type_symbol
_atom_type_description
_atom_type_scat_dispersion_real
_atom_type_scat_dispersion_imag
_atom_type_scat_source
C C 0.0033 0.0016 'International Tables Vol C Tables 4.2.6.8 and 6.1.1.4'
H H 0.0000 0.0000 'International Tables Vol C Tables 4.2.6.8 and 6.1.1.4'
N N 0.0061 0.0033 'International Tables Vol C Tables 4.2.6.8 and 6.1.1.4'
O O 0.0106 0.0060 'International Tables Vol C Tables 4.2.6.8 and 6.1.1.4'
P P 0.1023 0.0942 'International Tables Vol C Tables 4.2.6.8 and 6.1.1.4'
Cl Cl 0.1484 0.1585 'International Tables Vol C Tables 4.2.6.8 and 6.1.1.4'
Ru Ru -1.2594 0.8363 'International Tables Vol C Tables 4.2.6.8 and 6.1.1.4'

loop_
_geom_angle_atom_site_label_1
_geom_angle_atom_site_label_2
_geom_angle_atom_site_label_3
_geom_angle
C1 Ru1 C28 91.27(9)
C1 Ru1 P1 90.79(7)
C28 Ru1 P1 164.26(6)
C1 Ru1 Cl1 157.98(7)
C28 Ru1 Cl1 94.44(6)
P1 Ru1 Cl1 89.45(2)
C1 Ru1 H1 86.6(11)
C28 Ru1 H1 84.4(11)
P1 Ru1 H1 80.1(10)
Cl1 Ru1 H1 115.1(10)
C22 P1 C16 99.99(10)
C22 P1 C10 101.96(10)
C16 P1 C10 102.55(10)
C22 P1 Ru1 114.72(7)
C16 P1 Ru1 113.97(7)
C10 P1 Ru1 120.84(8)
C5 O1 C6 112.0(3)
C8 O2 C9 111.5(2)
C1 N1 C2 112.0(2)
C1 N1 C4 124.23(19)
C2 N1 C4 123.7(2)
C1 N2 C3 111.6(2)
C1 N2 C7 125.76(19)
C3 N2 C7 122.4(2)
C28 N3 C29 112.36(19)
C28 N3 C31 127.37(19)
C29 N3 C31 119.07(19)
C28 N4 C30 112.1(2)
C28 N4 C40 127.1(2)
C30 N4 C40 120.3(2)
N1 C1 N2 102.39(19)
N1 C1 Ru1 123.02(17)
N2 C1 Ru1 134.59(17)
C3 C2 N1 106.7(2)
C3 C2 H2A 126.6
N1 C2 H2A 126.6
C2 C3 N2 107.2(2)
C2 C3 H3A 126.4
N2 C3 H3A 126.4
N1 C4 C5 112.3(2)
N1 C4 H4A 109.1
C5 C4 H4A 109.1
N1 C4 H4B 109.1
C5 C4 H4B 109.1
H4A C4 H4B 107.9
O1 C5 C4 106.6(2)
O1 C5 H5A 110.4
C4 C5 H5A 110.4
O1 C5 H5B 110.4
C4 C5 H5B 110.4
H5A C5 H5B 108.6
O1 C6 H6A 109.5
O1 C6 H6B 109.5
H6A C6 H6B 109.5
O1 C6 H6C 109.5
H6A C6 H6C 109.5
H6B C6 H6C 109.5
N2 C7 C8 113.8(2)
N2 C7 H7A 108.8
C8 C7 H7A 108.8
N2 C7 H7B 108.8
C8 C7 H7B 108.8
H7A C7 H7B 107.7
O2 C8 C7 108.7(2)
O2 C8 H8A 109.9
C7 C8 H8A 109.9
O2 C8 H8B 109.9
C7 C8 H8B 109.9
H8A C8 H8B 108.3
O2 C9 H9A 109.5
O2 C9 H9B 109.5
H9A C9 H9B 109.5
O2 C9 H9C 109.5
H9A C9 H9C 109.5
H9B C9 H9C 109.5
C15 C10 C11 118.5(2)
C15 C10 P1 124.59(19)
C11 C10 P1 116.92(18)
C10 C11 C12 120.8(2)
C10 C11 H11A 119.6
C12 C11 H11A 119.6
C13 C12 C11 120.0(3)
C13 C12 H12A 120.0
C11 C12 H12A 120.0
C12 C13 C14 119.7(2)
C12 C13 H13A 120.2
C14 C13 H13A 120.2
C13 C14 C15 120.2(3)
C13 C14 H14A 119.9
C15 C14 H14A 119.9
C10 C15 C14 120.8(3)
C10 C15 H15A 119.6
C14 C15 H15A 119.6
C17 C16 C21 118.2(2)
C17 C16 P1 118.79(17)
C21 C16 P1 122.94(17)
C18 C17 C16 120.7(2)
C18 C17 H17A 119.6
C16 C17 H17A 119.6
C19 C18 C17 120.3(2)
C19 C18 H18A 119.9
C17 C18 H18A 119.9
C20 C19 C18 119.7(2)
C20 C19 H19A 120.1
C18 C19 H19A 120.1
C19 C20 C21 120.1(2)
C19 C20 H20A 120.0
C21 C20 H20A 120.0
C20 C21 C16 121.0(2)
C20 C21 H21A 119.5
C16 C21 H21A 119.5
C27 C22 C23 118.3(2)
C27 C22 P1 120.68(18)
C23 C22 P1 120.73(18)
C24 C23 C22 121.2(2)
C24 C23 H23A 119.4
C22 C23 H23A 119.4
C25 C24 C23 119.9(2)
C25 C24 H24A 120.0
C23 C24 H24A 120.0
C24 C25 C26 119.6(2)
C24 C25 H25A 120.2
C26 C25 H25A 120.2
C25 C26 C27 120.5(2)
C25 C26 H26A 119.8
C27 C26 H26A 119.8
C26 C27 C22 120.5(2)
C26 C27 H27A 119.7
C22 C27 H27A 119.7
N4 C28 N3 101.80(18)
N4 C28 Ru1 123.54(16)
N3 C28 Ru1 132.91(16)
C30 C29 N3 106.3(2)
C30 C29 H29A 126.9
N3 C29 H29A 126.9
C29 C30 N4 107.4(2)
C29 C30 H30A 126.3
N4 C30 H30A 126.3
C36 C31 C32 121.3(2)
C36 C31 N3 118.8(2)
C32 C31 N3 119.3(2)
C33 C32 C31 117.9(2)
C33 C32 C37 119.7(2)
C31 C32 C37 122.3(2)
C34 C33 C32 122.2(2)
C34 C33 H33A 118.9
C32 C33 H33A 118.9
C35 C34 C33 118.1(2)
C35 C34 C38 121.0(2)
C33 C34 C38 120.8(2)
C34 C35 C36 122.4(2)
C34 C35 H35A 118.8
C36 C35 H35A 118.8
C35 C36 C31 118.0(2)
C35 C36 C39 120.2(2)
C31 C36 C39 121.7(2)
C32 C37 H37D 109.5
C32 C37 H37A 109.5
H37D C37 H37A 109.5
C32 C37 H37B 109.5
H37D C37 H37B 109.5
H37A C37 H37B 109.5
C34 C38 H38A 109.5
C34 C38 H38D 109.5
H38A C38 H38D 109.5
C34 C38 H38B 109.5
H38A C38 H38B 109.5
H38D C38 H38B 109.5
C36 C39 H39A 109.5
C36 C39 H39B 109.5
H39A C39 H39B 109.5
C36 C39 H39D 109.5
H39A C39 H39D 109.5
H39B C39 H39D 109.5
C45 C40 C41 121.9(2)
C45 C40 N4 118.1(2)
C41 C40 N4 119.7(2)
C42 C41 C40 117.8(2)
C42 C41 C46 119.8(2)
C40 C41 C46 122.4(2)
C43 C42 C41 121.8(3)
C43 C42 H42A 119.1
C41 C42 H42A 119.1
C44 C43 C42 118.4(2)
C44 C43 C47 121.1(3)
C42 C43 C47 120.5(3)
C43 C44 C45 122.3(3)
C43 C44 H44A 118.9
C45 C44 H44A 118.9
C44 C45 C40 117.7(3)
C44 C45 C48 120.8(3)
C40 C45 C48 121.5(2)
C41 C46 H46A 109.5
C41 C46 H46B 109.5
H46A C46 H46B 109.5
C41 C46 H46C 109.5
H46A C46 H46C 109.5
H46B C46 H46C 109.5
C43 C47 H47A 109.5
C43 C47 H47B 109.5
H47A C47 H47B 109.5
C43 C47 H47C 109.5
H47A C47 H47C 109.5
H47B C47 H47C 109.5
C45 C48 H48A 109.5
C45 C48 H48B 109.5
H48A C48 H48B 109.5
C45 C48 H48C 109.5
H48A C48 H48C 109.5
H48B C48 H48C 109.5

loop_
_geom_bond_atom_site_label_1
_geom_bond_atom_site_label_2
_geom_bond_distance
Ru1 C1 1.969(2)
Ru1 C28 2.077(2)
Ru1 P1 2.2880(6)
Ru1 Cl1 2.4509(6)
Ru1 H1 1.50(3)
P1 C22 1.841(2)
P1 C16 1.849(2)
P1 C10 1.851(2)
O1 C5 1.414(3)
O1 C6 1.416(4)
O2 C8 1.413(3)
O2 C9 1.428(4)
N1 C1 1.376(3)
N1 C2 1.388(3)
N1 C4 1.452(3)
N2 C1 1.380(3)
N2 C3 1.387(3)
N2 C7 1.456(3)
N3 C28 1.383(3)
N3 C29 1.388(3)
N3 C31 1.442(3)
N4 C28 1.375(3)
N4 C30 1.384(3)
N4 C40 1.444(3)
C2 C3 1.337(4)
C2 H2A 0.9500
C3 H3A 0.9500
C4 C5 1.515(3)
C4 H4A 0.9900
C4 H4B 0.9900
C5 H5A 0.9900
C5 H5B 0.9900
C6 H6A 0.9800
C6 H6B 0.9800
C6 H6C 0.9800
C7 C8 1.511(4)
C7 H7A 0.9900
C7 H7B 0.9900
C8 H8A 0.9900
C8 H8B 0.9900
C9 H9A 0.9800
C9 H9B 0.9800
C9 H9C 0.9800
C10 C15 1.391(3)
C10 C11 1.393(3)
C11 C12 1.395(3)
C11 H11A 0.9500
C12 C13 1.383(4)
C12 H12A 0.9500
C13 C14 1.385(4)
C13 H13A 0.9500
C14 C15 1.391(4)
C14 H14A 0.9500
C15 H15A 0.9500
C16 C17 1.393(3)
C16 C21 1.394(3)
C17 C18 1.388(3)
C17 H17A 0.9500
C18 C19 1.384(4)
C18 H18A 0.9500
C19 C20 1.379(4)
C19 H19A 0.9500
C20 C21 1.389(3)
C20 H20A 0.9500
C21 H21A 0.9500
C22 C27 1.392(3)
C22 C23 1.396(3)
C23 C24 1.389(3)
C23 H23A 0.9500
C24 C25 1.382(4)
C24 H24A 0.9500
C25 C26 1.388(4)
C25 H25A 0.9500
C26 C27 1.389(3)
C26 H26A 0.9500
C27 H27A 0.9500
C29 C30 1.336(4)
C29 H29A 0.9500
C30 H30A 0.9500
C31 C36 1.398(3)
C31 C32 1.400(3)
C32 C33 1.396(3)
C32 C37 1.507(3)
C33 C34 1.386(4)
C33 H33A 0.9500
C34 C35 1.382(4)
C34 C38 1.513(3)
C35 C36 1.394(3)
C35 H35A 0.9500
C36 C39 1.503(3)
C37 H37D 0.9800
C37 H37A 0.9800
C37 H37B 0.9800
C38 H38A 0.9800
C38 H38D 0.9800
C38 H38B 0.9800
C39 H39A 0.9800
C39 H39B 0.9800
C39 H39D 0.9800
C40 C45 1.394(4)
C40 C41 1.397(3)
C41 C42 1.394(4)
C41 C46 1.497(4)
C42 C43 1.387(4)
C42 H42A 0.9500
C43 C44 1.383(4)
C43 C47 1.515(4)
C44 C45 1.389(4)
C44 H44A 0.9500
C45 C48 1.503(4)
C46 H46A 0.9800
C46 H46B 0.9800
C46 H46C 0.9800
C47 H47A 0.9800
C47 H47B 0.9800
C47 H47C 0.9800
C48 H48A 0.9800
C48 H48B 0.9800
C48 H48C 0.9800

loop_
_geom_torsion_atom_site_label_1
_geom_torsion_atom_site_label_2
_geom_torsion_atom_site_label_3
_geom_torsion_atom_site_label_4
_geom_torsion
C1 Ru1 P1 C22 33.99(11)
C28 Ru1 P1 C22 -63.5(2)
Cl1 Ru1 P1 C22 -168.03(8)
C1 Ru1 P1 C16 148.42(10)
C28 Ru1 P1 C16 50.9(2)
Cl1 Ru1 P1 C16 -53.60(8)
C1 Ru1 P1 C10 -88.73(11)
C28 Ru1 P1 C10 173.8(2)
Cl1 Ru1 P1 C10 69.25(9)
C2 N1 C1 N2 0.0(3)
C4 N1 C1 N2 -178.0(2)
C2 N1 C1 Ru1 -179.47(17)
C4 N1 C1 Ru1 2.5(3)
C3 N2 C1 N1 -0.4(3)
C7 N2 C1 N1 -174.9(2)
C3 N2 C1 Ru1 178.99(19)
C7 N2 C1 Ru1 4.5(4)
C28 Ru1 C1 N1 -102.45(19)
P1 Ru1 C1 N1 93.16(18)
Cl1 Ru1 C1 N1 2.7(3)
C28 Ru1 C1 N2 78.2(2)
P1 Ru1 C1 N2 -86.2(2)
Cl1 Ru1 C1 N2 -176.64(13)
C1 N1 C2 C3 0.4(3)
C4 N1 C2 C3 178.4(2)
N1 C2 C3 N2 -0.6(3)
C1 N2 C3 C2 0.7(3)
C7 N2 C3 C2 175.4(2)
C1 N1 C4 C5 -121.7(2)
C2 N1 C4 C5 60.6(3)
C6 O1 C5 C4 178.1(2)
N1 C4 C5 O1 -179.6(2)
C1 N2 C7 C8 -106.9(3)
C3 N2 C7 C8 79.2(3)
C9 O2 C8 C7 -177.8(2)
N2 C7 C8 O2 -66.7(3)
C22 P1 C10 C15 29.4(2)
C16 P1 C10 C15 -73.8(2)
Ru1 P1 C10 C15 158.04(18)
C22 P1 C10 C11 -152.06(18)
C16 P1 C10 C11 104.72(19)
Ru1 P1 C10 C11 -23.4(2)
C15 C10 C11 C12 1.8(4)
P1 C10 C11 C12 -176.78(19)
C10 C11 C12 C13 -0.3(4)
C11 C12 C13 C14 -1.5(4)
C12 C13 C14 C15 1.8(4)
C11 C10 C15 C14 -1.5(4)
P1 C10 C15 C14 177.0(2)
C13 C14 C15 C10 -0.3(4)
C22 P1 C16 C17 109.06(19)
C10 P1 C16 C17 -146.19(19)
Ru1 P1 C16 C17 -13.8(2)
C22 P1 C16 C21 -68.0(2)
C10 P1 C16 C21 36.7(2)
Ru1 P1 C16 C21 169.11(18)
C21 C16 C17 C18 -0.3(3)
P1 C16 C17 C18 -177.53(19)
C16 C17 C18 C19 -0.3(4)
C17 C18 C19 C20 0.8(4)
C18 C19 C20 C21 -0.7(4)
C19 C20 C21 C16 0.1(4)
C17 C16 C21 C20 0.4(4)
P1 C16 C21 C20 177.5(2)
C16 P1 C22 C27 154.3(2)
C10 P1 C22 C27 49.0(2)
Ru1 P1 C22 C27 -83.4(2)
C16 P1 C22 C23 -31.9(2)
C10 P1 C22 C23 -137.10(19)
Ru1 P1 C22 C23 90.50(19)
C27 C22 C23 C24 -0.7(4)
P1 C22 C23 C24 -174.73(19)
C22 C23 C24 C25 -0.7(4)
C23 C24 C25 C26 1.4(4)
C24 C25 C26 C27 -0.7(4)
C25 C26 C27 C22 -0.8(4)
C23 C22 C27 C26 1.5(4)
P1 C22 C27 C26 175.5(2)
C30 N4 C28 N3 -1.9(3)
C40 N4 C28 N3 169.9(2)
C30 N4 C28 Ru1 164.74(19)
C40 N4 C28 Ru1 -23.5(3)
C29 N3 C28 N4 2.0(3)
C31 N3 C28 N4 -165.2(2)
C29 N3 C28 Ru1 -162.8(2)
C31 N3 C28 Ru1 30.0(3)
C1 Ru1 C28 N4 -130.6(2)
P1 Ru1 C28 N4 -33.1(4)
Cl1 Ru1 C28 N4 70.73(19)
C1 Ru1 C28 N3 31.5(2)
P1 Ru1 C28 N3 128.9(2)
Cl1 Ru1 C28 N3 -127.2(2)
C28 N3 C29 C30 -1.4(3)
C31 N3 C29 C30 167.0(2)
N3 C29 C30 N4 0.1(3)
C28 N4 C30 C29 1.2(3)
C40 N4 C30 C29 -171.2(2)
C28 N3 C31 C36 60.1(3)
C29 N3 C31 C36 -106.4(3)
C28 N3 C31 C32 -128.2(2)
C29 N3 C31 C32 65.4(3)
C36 C31 C32 C33 -1.6(3)
N3 C31 C32 C33 -173.1(2)
C36 C31 C32 C37 176.7(2)
N3 C31 C32 C37 5.2(3)
C31 C32 C33 C34 0.4(4)
C37 C32 C33 C34 -178.0(2)
C32 C33 C34 C35 0.4(4)
C32 C33 C34 C38 -179.5(2)
C33 C34 C35 C36 0.0(4)
C38 C34 C35 C36 179.9(2)
C34 C35 C36 C31 -1.2(4)
C34 C35 C36 C39 176.3(2)
C32 C31 C36 C35 2.0(3)
N3 C31 C36 C35 173.6(2)
C32 C31 C36 C39 -175.4(2)
N3 C31 C36 C39 -3.9(3)
C28 N4 C40 C45 -86.7(3)
C30 N4 C40 C45 84.5(3)
C28 N4 C40 C41 99.4(3)
C30 N4 C40 C41 -89.4(3)
C45 C40 C41 C42 3.3(4)
N4 C40 C41 C42 177.0(2)
C45 C40 C41 C46 -174.7(2)
N4 C40 C41 C46 -1.1(4)
C40 C41 C42 C43 -1.8(4)
C46 C41 C42 C43 176.2(3)
C41 C42 C43 C44 -0.3(4)
C41 C42 C43 C47 -179.2(3)
C42 C43 C44 C45 1.1(4)
C47 C43 C44 C45 180.0(3)
C43 C44 C45 C40 0.3(4)
C43 C44 C45 C48 -177.6(3)
C41 C40 C45 C44 -2.6(4)
N4 C40 C45 C44 -176.3(2)
C41 C40 C45 C48 175.3(2)
N4 C40 C45 C48 1.6(4)
